data_7707201
loop_
_publ_author_name
'Yang, Zongfei'
'Shang, Jingjing'
'Yang, Yuanyuan'
'Ma, Pengtao'
'Niu, Jingyang'
'Wang, Jingping'

_publ_section_title
;
 Synthesis, structures and stability of three V-substituted polyoxoniobate
 clusters based on [TeNb<sub>9</sub>O<sub>33</sub>]<sup>17-</sup> units.
;
_journal_issue 22
_journal_name_full 'Dalton transactions (Cambridge, England : 2003)'
_journal_page_first 7610
_journal_page_last 7620
_journal_paper_doi 10.1039/d1dt00223f
_journal_volume 50
_journal_year 2021
_chemical_formula_moiety 'C40 H32 Cu4 K N8 Nb9 O39 Te V2, 3(O), 2(C H6 N3)'
_chemical_formula_sum 'C42 H44 Cu4 K N14 Nb9 O42 Te V2'
_chemical_formula_weight 2775.84
_space_group_crystal_system triclinic
_space_group_IT_number 2
_space_group_name_Hall '-P 1'
_space_group_name_H-M_alt 'P -1'
_atom_sites_solution_hydrogens mixed
_atom_sites_solution_primary dual
_audit_creation_date 2020-07-24
_audit_creation_method
;
Olex2 1.2
(compiled 2018.05.29 svn.r3508 for OlexSys, GUI svn.r5506)
;
_audit_update_record
;
2020-07-25 deposited with the CCDC.	2021-04-27 downloaded from the CCDC.
;
_cell_angle_alpha 63.501(2)
_cell_angle_beta 71.908(3)
_cell_angle_gamma 84.150(3)
_cell_formula_units_Z 2
_cell_length_a 15.4162(15)
_cell_length_b 18.9380(17)
_cell_length_c 21.0858(19)
_cell_measurement_reflns_used 7359
_cell_measurement_temperature 150(2)
_cell_measurement_theta_max 27.976
_cell_measurement_theta_min 2.405
_cell_volume 5232.1(8)
_computing_cell_refinement 'SAINT V8.38A (?, 2016)'
_computing_data_reduction 'SAINT V8.38A (?, 2016)'
_computing_molecular_graphics 'Olex2 (Dolomanov et al., 2009)'
_computing_publication_material 'Olex2 (Dolomanov et al., 2009)'
_computing_structure_refinement 'ShelXL (Sheldrick, 2015)'
_computing_structure_solution 'ShelXT (Sheldrick, 2015)'
_diffrn_ambient_temperature 149.98
_diffrn_measured_fraction_theta_full 0.995
_diffrn_measured_fraction_theta_max 0.995
_diffrn_measurement_device_type 'Bruker D8 VENTURE PHOTON II'
_diffrn_radiation_monochromator 'Helios multilayer optic'
_diffrn_radiation_type MoK\a
_diffrn_radiation_wavelength 0.71073
_diffrn_reflns_av_R_equivalents 0.1295
_diffrn_reflns_av_unetI/netI 0.1399
_diffrn_reflns_Laue_measured_fraction_full 0.995
_diffrn_reflns_Laue_measured_fraction_max 0.995
_diffrn_reflns_limit_h_max 18
_diffrn_reflns_limit_h_min -18
_diffrn_reflns_limit_k_max 22
_diffrn_reflns_limit_k_min -22
_diffrn_reflns_limit_l_max 23
_diffrn_reflns_limit_l_min -25
_diffrn_reflns_number 62433
_diffrn_reflns_point_group_measured_fraction_full 0.995
_diffrn_reflns_point_group_measured_fraction_max 0.995
_diffrn_reflns_theta_full 25.098
_diffrn_reflns_theta_max 25.098
_diffrn_reflns_theta_min 2.163
_diffrn_source_type Microfocus
_exptl_absorpt_coefficient_mu 2.295
_exptl_absorpt_correction_T_max 0.7457
_exptl_absorpt_correction_T_min 0.5566
_exptl_absorpt_correction_type multi-scan
_exptl_absorpt_process_details
'SADABS-2016/2 (Bruker,2016/2) was used for absorption correction. wR2(int) was 0.1213 before and 0.0817 after correction. The Ratio of minimum to maximum transmission is 0.7464. The \l/2 correction factor is Not present.'
_exptl_crystal_colour blue
_exptl_crystal_colour_primary blue
_exptl_crystal_density_diffrn 1.762
_exptl_crystal_description block
_exptl_crystal_F_000 2664
_exptl_crystal_size_max 0.19
_exptl_crystal_size_mid 0.12
_exptl_crystal_size_min 0.06
_refine_diff_density_max 1.461
_refine_diff_density_min -1.011
_refine_diff_density_rms 0.162
_refine_ls_extinction_method none
_refine_ls_goodness_of_fit_ref 0.985
_refine_ls_hydrogen_treatment constr
_refine_ls_matrix_type full
_refine_ls_number_parameters 1017
_refine_ls_number_reflns 18559
_refine_ls_number_restraints 36
_refine_ls_restrained_S_all 0.987
_refine_ls_R_factor_all 0.1415
_refine_ls_R_factor_gt 0.0694
_refine_ls_shift/su_max 0.001
_refine_ls_shift/su_mean 0.000
_refine_ls_structure_factor_coef Fsqd
_refine_ls_weighting_details 'w=1/[\s^2^(Fo^2^)+(0.0902P)^2^] where P=(Fo^2^+2Fc^2^)/3'
_refine_ls_weighting_scheme calc
_refine_ls_wR_factor_gt 0.1633
_refine_ls_wR_factor_ref 0.2055
_reflns_Friedel_coverage 0.000
_reflns_number_gt 9272
_reflns_number_total 18559
_reflns_threshold_expression 'I > 2\s(I)'
_cod_data_source_file d1dt00223f2.cif
_cod_data_source_block 1
_cod_depositor_comments 'Adding full bibliography for 7707201--7707203.cif.'
_cod_database_code 7707201
_shelx_shelxl_version_number 2018/3
_shelx_space_group_comment
;
The symmetry employed for this shelxl refinement is uniquely defined
by the following loop, which should always be used as a source of
symmetry information in preference to the above space-group names.
They are only intended as comments.
;
_shelx_estimated_absorpt_t_max 0.875
_shelx_estimated_absorpt_t_min 0.670
_diffrn_source_source 'Incoatc Ius 3.0 '
_olex2_refinement_description
;
1. Fixed Uiso
 At 1.2 times of:
  All C(H) groups, All N(H,H) groups
2. Restrained distances
 C42-N14
 1.38 with sigma of 0.02
 C22-C23
 1.39 with sigma of 0.02
 C21-C22
 1.39 with sigma of 0.02
 C23-C24
 1.39 with sigma of 0.02
3. Rigid bond restraints
 C7, C8
 with sigma for 1-2 distances of 0.01 and sigma for 1-3 distances of 0.01
 C23, C24
 with sigma for 1-2 distances of 0.01 and sigma for 1-3 distances of 0.01
4. Uiso/Uaniso restraints and constraints
Uanis(C3) \\sim Ueq, Uanis(C24) \\sim Ueq, Uanis(O4W) \\sim Ueq, Uanis(C42)
\\sim Ueq: with sigma of 0.01 and sigma for terminal atoms of 0.02
Uanis(N12) \\sim Ueq: with sigma of 0.005 and sigma for terminal atoms of 0.01
5.a Rotating group:
 N10(H10A,H10B), N11(H11A,H11B), N12(H12A,H12B), N13(H13A,H13B), N14(H14A,H14B)
5.b Aromatic/amide H refined with riding coordinates:
 C21(H21), C22(H22), C23(H23), C24(H24), C1(H1), C2(H2), C3(H3), C4(H4),
 C8(H8), C7(H7), C10(H10), C9(H9), C11(H11), C12(H12), C13(H13), C14(H14),
 C17(H17), C18(H18), C19(H19), C20(H20), C27(H27), C28(H28), C29(H29), C30(H30),
  C31(H31), C32(H32), C33(H33), C34(H34), C37(H37), C38(H38), C39(H39), C40(H40)
5.c Fitted hexagon refined as free rotating group:
 N5(C21,C22,C23,C24,C25), C8(C7,C6,N2,C10,C9)
5.d X=CH2 refined with riding coordinates:
 N9(H9A,H9B)
;
_olex2_submission_special_instructions 'No special instructions were received'

loop_
_space_group_symop_operation_xyz
'x, y, z'
'-x, -y, -z'

loop_
_atom_site_label
_atom_site_type_symbol
_atom_site_fract_x
_atom_site_fract_y
_atom_site_fract_z
_atom_site_U_iso_or_equiv
_atom_site_adp_type
_atom_site_occupancy
_atom_site_site_symmetry_order
_atom_site_calc_flag
_atom_site_refinement_flags_posn
_atom_site_refinement_flags_adp
_atom_site_refinement_flags_occupancy
_atom_site_disorder_assembly
_atom_site_disorder_group
Te1 Te 0.69245(6) 0.69618(4) 0.74624(4) 0.0403(2) Uani 1 1 d . . . . .
Nb1 Nb 0.77040(8) 0.89958(7) 0.61144(6) 0.0463(3) Uani 1 1 d . . . . .
Nb2 Nb 0.71355(8) 0.83846(7) 0.81766(6) 0.0470(3) Uani 1 1 d . . . . .
Nb3 Nb 0.66335(8) 0.63918(6) 0.94305(6) 0.0453(3) Uani 1 1 d . . . . .
Nb4 Nb 0.67843(8) 0.48362(6) 0.87127(6) 0.0449(3) Uani 1 1 d . . . . .
Nb5 Nb 0.74194(8) 0.54094(6) 0.68027(6) 0.0445(3) Uani 1 1 d . . . . .
Nb6 Nb 0.78633(8) 0.76571(7) 0.54254(6) 0.0436(3) Uani 1 1 d . . . . .
Nb7 Nb 0.89746(8) 0.55253(7) 0.76051(6) 0.0476(3) Uani 1 1 d . . . . .
Nb8 Nb 0.88264(8) 0.70669(7) 0.83014(6) 0.0483(3) Uani 1 1 d . . . . .
Nb9 Nb 0.94326(8) 0.77149(7) 0.62592(6) 0.0467(3) Uani 1 1 d . . . . .
Cu2 Cu 0.56237(11) 0.82610(9) 0.61114(8) 0.0461(4) Uani 1 1 d . . . . .
Cu4 Cu 0.92938(11) 0.63363(9) 0.58042(8) 0.0499(4) Uani 1 1 d . . . . .
Cu3 Cu 0.60734(12) 0.38030(9) 0.78516(9) 0.0536(4) Uani 1 1 d . . . . .
Cu1 Cu 0.55736(12) 0.79675(9) 0.98443(9) 0.0548(5) Uani 1 1 d . . . . .
V1 V 0.50163(16) 0.75824(12) 0.87476(12) 0.0467(6) Uani 1 1 d . . . . .
V2 V 0.52739(15) 0.53878(12) 0.77354(12) 0.0465(6) Uani 1 1 d . . . . .
K1 K 0.4076(2) 0.57050(17) 0.92997(16) 0.0547(8) Uani 1 1 d . . . . .
O1W O 0.4539(6) 0.7456(5) 0.7181(5) 0.057(2) Uani 1 1 d . . . . .
O2W O 0.5229(6) 0.3215(4) 0.9135(4) 0.050(2) Uani 1 1 d . . . . .
O3W O 0.8605(6) 0.4901(4) 0.9645(4) 0.053(2) Uani 1 1 d . . . . .
O1 O 0.4247(7) 0.7536(6) 0.8473(5) 0.077(3) Uani 1 1 d . . . . .
O2 O 0.4669(6) 0.7932(5) 0.9398(5) 0.052(2) Uani 1 1 d . . . . .
O3 O 0.5914(5) 0.8216(5) 0.7993(5) 0.052(2) Uani 1 1 d . . . . .
O4 O 0.7923(5) 0.6464(4) 0.6002(4) 0.046(2) Uani 1 1 d . . . . .
O5 O 0.6922(6) 0.9223(5) 0.8355(5) 0.062(3) Uani 1 1 d . . . . .
O6 O 0.6492(5) 0.7555(4) 0.9237(4) 0.043(2) Uani 1 1 d . . . . .
O7 O 0.6205(6) 0.5938(5) 1.0403(5) 0.057(2) Uani 1 1 d . . . . .
O8 O 0.5484(6) 0.6619(4) 0.9090(5) 0.051(2) Uani 1 1 d . . . . .
O9 O 0.6711(6) 0.5474(4) 0.9231(5) 0.053(2) Uani 1 1 d . . . . .
O10 O 0.6396(6) 0.3905(4) 0.9461(4) 0.049(2) Uani 1 1 d . . . . .
O11 O 0.6802(5) 0.4605(4) 0.7837(4) 0.042(2) Uani 1 1 d . . . . .
O12 O 0.5057(6) 0.4498(5) 0.7778(5) 0.056(2) Uani 1 1 d . . . . .
O13 O 0.4339(6) 0.5875(5) 0.7738(5) 0.061(3) Uani 1 1 d . . . . .
O14 O 0.5585(5) 0.5323(5) 0.8494(4) 0.047(2) Uani 1 1 d . . . . .
O15 O 0.6146(6) 0.5935(4) 0.6903(4) 0.050(2) Uani 1 1 d . . . . .
O16 O 0.6469(5) 0.7443(4) 0.6011(4) 0.047(2) Uani 1 1 d . . . . .
O17 O 0.6351(5) 0.8580(4) 0.6555(4) 0.045(2) Uani 1 1 d . . . . .
O18 O 0.7636(5) 0.8731(5) 0.5309(4) 0.049(2) Uani 1 1 d . . . . .
O19 O 0.7841(5) 0.7588(4) 0.6611(4) 0.041(2) Uani 1 1 d . . . . .
O20 O 0.7357(6) 0.7118(4) 0.8127(4) 0.048(2) Uani 1 1 d . . . . .
O21 O 0.7474(5) 0.5985(4) 0.7609(4) 0.045(2) Uani 1 1 d . . . . .
O22 O 0.7578(5) 0.8863(4) 0.7102(4) 0.043(2) Uani 1 1 d . . . . .
O23 O 0.8298(6) 0.8082(5) 0.8319(4) 0.053(2) Uani 1 1 d . . . . .
O24 O 0.7929(5) 0.6476(4) 0.9303(4) 0.044(2) Uani 1 1 d . . . . .
O25 O 0.9005(5) 0.8826(5) 0.5890(4) 0.049(2) Uani 1 1 d . . . . .
O26 O 0.8102(5) 0.4716(4) 0.8474(4) 0.049(2) Uani 1 1 d . . . . .
O27 O 0.8603(5) 0.5164(5) 0.6949(4) 0.047(2) Uani 1 1 d . . . . .
O28 O 1.0005(6) 0.5041(5) 0.7619(5) 0.062(3) Uani 1 1 d . . . . .
O29 O 1.0626(5) 0.7895(5) 0.5854(5) 0.055(2) Uani 1 1 d . . . . .
O30 O 0.9806(6) 0.7053(6) 0.8573(5) 0.067(3) Uani 1 1 d . . . . .
O31 O 0.9283(6) 0.7639(5) 0.7222(4) 0.050(2) Uani 1 1 d . . . . .
O32 O 0.9131(5) 0.7713(5) 0.5359(4) 0.046(2) Uani 1 1 d . . . . .
O33 O 0.9334(5) 0.6546(4) 0.6641(4) 0.044(2) Uani 1 1 d . . . . .
O34 O 0.7292(6) 0.4886(5) 0.6338(5) 0.056(2) Uani 1 1 d . . . . .
O35 O 0.7908(6) 0.7768(5) 0.4542(4) 0.052(2) Uani 1 1 d . . . . .
O36 O 0.7605(7) 1.0026(5) 0.5673(5) 0.067(3) Uani 1 1 d . . . . .
O37 O 0.8968(5) 0.6109(5) 0.8159(4) 0.051(2) Uani 1 1 d . . . . .
N1 N 0.4802(10) 0.8632(6) 1.0311(6) 0.061(3) Uani 1 1 d . . . . .
N3 N 0.4810(7) 0.9155(6) 0.6046(6) 0.045(3) Uani 1 1 d . . . . .
N4 N 0.4943(8) 0.8143(6) 0.5504(6) 0.055(3) Uani 1 1 d . . . . .
N5 N 0.5606(8) 0.3104(5) 0.7556(5) 0.076(4) Uani 1 1 d . . . . .
C21 C 0.4761(8) 0.3156(6) 0.7434(6) 0.105(7) Uani 1 1 d DG . . . .
H21 H 0.434808 0.353617 0.751467 0.126 Uiso 1 1 calc R . . . .
C22 C 0.4521(8) 0.2651(8) 0.7193(7) 0.127(8) Uani 1 1 d DG . . . .
H22 H 0.394332 0.268583 0.710959 0.153 Uiso 1 1 calc R . . . .
C23 C 0.5125(11) 0.2094(7) 0.7074(7) 0.117(7) Uani 1 1 d DG U . . .
H23 H 0.496086 0.174885 0.690997 0.140 Uiso 1 1 calc R . . . .
C24 C 0.5970(9) 0.2043(6) 0.7196(6) 0.094(5) Uani 1 1 d DG U . . .
H24 H 0.638317 0.166220 0.711542 0.112 Uiso 1 1 calc R . . . .
C25 C 0.6211(7) 0.2548(6) 0.7437(6) 0.089(6) Uani 1 1 d G . . . .
N6 N 0.7124(10) 0.3079(7) 0.7832(7) 0.069(4) Uani 1 1 d . . . . .
N7 N 0.9423(7) 0.6135(6) 0.4930(6) 0.047(3) Uani 1 1 d . . . . .
N8 N 1.0638(7) 0.6238(6) 0.5502(6) 0.056(3) Uani 1 1 d . . . . .
N9 N 1.0402(8) 0.8437(6) 0.3980(6) 0.062(3) Uani 1 1 d . . . . .
H9A H 1.015658 0.808356 0.443879 0.074 Uiso 1 1 calc R . . . .
H9B H 1.016672 0.849836 0.362877 0.074 Uiso 1 1 calc R . . . .
N10 N 1.1485(10) 0.9448(7) 0.3112(7) 0.094(5) Uani 1 1 d . . . . .
H10A H 1.206940 0.934538 0.293908 0.113 Uiso 1 1 d GR . . . .
H10B H 1.119510 0.947134 0.279363 0.113 Uiso 1 1 d GR . . . .
N11 N 1.1475(9) 0.8767(8) 0.4375(8) 0.094(5) Uani 1 1 d . . . . .
H11A H 1.170080 0.828014 0.454353 0.113 Uiso 1 1 d GR . . . .
H11B H 1.194461 0.911430 0.421658 0.113 Uiso 1 1 d GR . . . .
C1 C 0.3974(12) 0.8824(9) 1.0337(9) 0.076(5) Uani 1 1 d . . . . .
H1 H 0.366858 0.861050 1.012977 0.091 Uiso 1 1 calc R . . . .
C2 C 0.3495(13) 0.9299(9) 1.0630(9) 0.086(5) Uani 1 1 d . . . . .
H2 H 0.290016 0.945104 1.059165 0.103 Uiso 1 1 calc R . . . .
C3 C 0.3906(15) 0.9551(11) 1.0983(11) 0.098(6) Uani 1 1 d . U . . .
H3 H 0.359092 0.987827 1.120755 0.117 Uiso 1 1 calc R . . . .
C4 C 0.4749(13) 0.9338(10) 1.1015(8) 0.082(5) Uani 1 1 d . . . . .
H4 H 0.504708 0.950368 1.126109 0.098 Uiso 1 1 calc R . . . .
C5 C 0.5184(12) 0.8849(8) 1.0660(9) 0.069(4) Uani 1 1 d . . . . .
C8 C 0.7524(9) 0.8480(9) 1.0943(8) 0.153(10) Uani 1 1 d . U . . .
H8 H 0.789880 0.859554 1.117021 0.184 Uiso 1 1 calc R . . . .
C7 C 0.6653(10) 0.8773(7) 1.0989(7) 0.119(7) Uani 1 1 d G U . . .
H7 H 0.643369 0.908808 1.124759 0.143 Uiso 1 1 calc R . . . .
C6 C 0.6104(7) 0.8604(6) 1.0657(6) 0.080(5) Uani 1 1 d G . . . .
N2 N 0.6425(8) 0.8143(6) 1.0279(5) 0.080(4) Uani 1 1 d G . . . .
C10 C 0.7296(8) 0.7850(7) 1.0233(6) 0.091(6) Uani 1 1 d G . . . .
H10 H 0.751528 0.753520 0.997433 0.109 Uiso 1 1 calc R . . . .
C9 C 0.7845(7) 0.8019(9) 1.0565(8) 0.143(9) Uani 1 1 d G . . . .
H9 H 0.843960 0.781909 1.053357 0.171 Uiso 1 1 calc R . . . .
C11 C 0.4775(10) 0.9669(7) 0.6327(7) 0.054(4) Uani 1 1 d . . . . .
H11 H 0.518118 0.960848 0.660513 0.065 Uiso 1 1 calc R . . . .
C12 C 0.4202(11) 1.0265(7) 0.6242(8) 0.066(4) Uani 1 1 d . . . . .
H12 H 0.421686 1.061810 0.644681 0.080 Uiso 1 1 calc R . . . .
C13 C 0.3583(10) 1.0360(8) 0.5849(8) 0.066(4) Uani 1 1 d . . . . .
H13 H 0.318143 1.078541 0.577767 0.080 Uiso 1 1 calc R . . . .
C14 C 0.3556(9) 0.9839(8) 0.5566(7) 0.054(4) Uani 1 1 d . . . . .
H14 H 0.313258 0.988099 0.530729 0.065 Uiso 1 1 calc R . . . .
C15 C 0.4190(8) 0.9237(7) 0.5680(7) 0.048(3) Uani 1 1 d . . . . .
C16 C 0.4243(10) 0.8632(8) 0.5392(8) 0.059(4) Uani 1 1 d . . . . .
C17 C 0.3637(13) 0.8608(9) 0.5040(9) 0.083(5) Uani 1 1 d . . . . .
H17 H 0.314638 0.895497 0.499282 0.100 Uiso 1 1 calc R . . . .
C18 C 0.3777(12) 0.8034(10) 0.4745(10) 0.087(5) Uani 1 1 d . . . . .
H18 H 0.337601 0.798372 0.450327 0.105 Uiso 1 1 calc R . . . .
C19 C 0.4545(14) 0.7542(11) 0.4832(12) 0.112(7) Uani 1 1 d . . . . .
H19 H 0.469197 0.717903 0.462028 0.135 Uiso 1 1 calc R . . . .
C20 C 0.5067(11) 0.7613(9) 0.5232(9) 0.070(4) Uani 1 1 d . . . . .
H20 H 0.554667 0.725901 0.531854 0.084 Uiso 1 1 calc R . . . .
C26 C 0.7034(12) 0.2572(8) 0.7591(8) 0.067(4) Uani 1 1 d . . . . .
C27 C 0.7732(15) 0.2045(11) 0.7546(12) 0.107(7) Uani 1 1 d . . . . .
H27 H 0.766527 0.165088 0.739975 0.128 Uiso 1 1 calc R . . . .
C28 C 0.8502(14) 0.2095(11) 0.7708(12) 0.105(7) Uani 1 1 d . . . . .
H28 H 0.899815 0.176576 0.764970 0.126 Uiso 1 1 calc R . . . .
C29 C 0.8530(13) 0.2638(10) 0.7959(10) 0.094(6) Uani 1 1 d . . . . .
H29 H 0.903662 0.266519 0.811424 0.113 Uiso 1 1 calc R . . . .
C30 C 0.7841(13) 0.3143(8) 0.7990(9) 0.079(5) Uani 1 1 d . . . . .
H30 H 0.789272 0.354529 0.813025 0.095 Uiso 1 1 calc R . . . .
C31 C 0.8743(10) 0.6073(7) 0.4688(6) 0.053(4) Uani 1 1 d . . . . .
H31 H 0.813433 0.615704 0.492348 0.064 Uiso 1 1 calc R . . . .
C32 C 0.8914(10) 0.5892(8) 0.4107(7) 0.060(4) Uani 1 1 d . . . . .
H32 H 0.842473 0.583274 0.394822 0.072 Uiso 1 1 calc R . . . .
C33 C 0.9799(11) 0.5792(8) 0.3749(8) 0.064(4) Uani 1 1 d . . . . .
H33 H 0.992324 0.565072 0.335069 0.077 Uiso 1 1 calc R . . . .
C34 C 1.0473(10) 0.5897(8) 0.3967(7) 0.058(4) Uani 1 1 d . . . . .
H34 H 1.108929 0.585795 0.371062 0.069 Uiso 1 1 calc R . . . .
C35 C 1.0283(9) 0.6058(7) 0.4550(7) 0.053(4) Uani 1 1 d . . . . .
C36 C 1.0960(10) 0.6146(7) 0.4868(8) 0.059(4) Uani 1 1 d . . . . .
C37 C 1.1908(10) 0.6136(9) 0.4554(9) 0.074(5) Uani 1 1 d . . . . .
H37 H 1.214300 0.609475 0.409872 0.089 Uiso 1 1 calc R . . . .
C38 C 1.2499(11) 0.6187(10) 0.4917(9) 0.080(5) Uani 1 1 d . . . . .
H38 H 1.314030 0.617540 0.471471 0.096 Uiso 1 1 calc R . . . .
C39 C 1.2147(10) 0.6253(10) 0.5569(10) 0.077(5) Uani 1 1 d . . . . .
H39 H 1.254030 0.627386 0.582944 0.092 Uiso 1 1 calc R . . . .
C40 C 1.1219(10) 0.6290(9) 0.5841(8) 0.072(5) Uani 1 1 d . . . . .
H40 H 1.098078 0.635479 0.628371 0.086 Uiso 1 1 calc R . . . .
C41 C 1.1104(13) 0.8864(11) 0.3822(8) 0.084(5) Uani 1 1 d . . . . .
N12 N 0.9948(10) 0.9196(6) 0.6868(7) 0.082(4) Uani 1 1 d . U . . .
H12A H 0.988426 0.914425 0.735482 0.099 Uiso 1 1 d GR . . . .
H12B H 0.934757 0.929868 0.684262 0.099 Uiso 1 1 d GR . . . .
O4W O 0.3022(7) 0.4490(9) 0.8385(7) 0.113(4) Uani 1 1 d . U . . .
O5W O 0.6271(10) 1.0346(7) 0.7040(8) 0.125(5) Uani 1 1 d . . . . .
N13 N 1.1235(10) 1.0246(8) 0.6185(8) 0.093(5) Uani 1 1 d . . . . .
H13A H 1.163830 1.042971 0.572908 0.112 Uiso 1 1 d GR . . . .
H13B H 1.094842 1.066040 0.623908 0.112 Uiso 1 1 d GR . . . .
N14 N 1.0305(11) 0.9919(10) 0.5658(9) 0.114(6) Uani 1 1 d D . . . .
H14A H 1.008668 0.948871 0.568642 0.137 Uiso 1 1 d GR . . . .
H14B H 0.986749 1.026089 0.564856 0.137 Uiso 1 1 d GR . . . .
C42 C 1.0621(14) 0.9750(11) 0.6251(10) 0.100(6) Uani 1 1 d D U . . .

loop_
_atom_site_aniso_label
_atom_site_aniso_U_11
_atom_site_aniso_U_22
_atom_site_aniso_U_33
_atom_site_aniso_U_23
_atom_site_aniso_U_13
_atom_site_aniso_U_12
Te1 0.0444(5) 0.0380(4) 0.0343(4) -0.0171(4) -0.0028(4) -0.0025(4)
Nb1 0.0548(8) 0.0385(6) 0.0395(7) -0.0126(5) -0.0105(6) -0.0057(6)
Nb2 0.0578(8) 0.0410(6) 0.0421(7) -0.0213(6) -0.0077(6) -0.0055(6)
Nb3 0.0544(8) 0.0411(6) 0.0359(6) -0.0192(5) -0.0019(5) -0.0042(6)
Nb4 0.0531(8) 0.0401(6) 0.0356(6) -0.0190(5) -0.0006(5) -0.0012(5)
Nb5 0.0488(7) 0.0431(6) 0.0362(6) -0.0201(6) -0.0004(5) -0.0002(5)
Nb6 0.0465(7) 0.0457(7) 0.0343(6) -0.0170(5) -0.0059(5) -0.0020(5)
Nb7 0.0469(7) 0.0495(7) 0.0382(7) -0.0187(6) -0.0026(5) 0.0018(6)
Nb8 0.0507(8) 0.0535(7) 0.0395(7) -0.0201(6) -0.0096(6) -0.0060(6)
Nb9 0.0447(7) 0.0506(7) 0.0374(7) -0.0161(6) -0.0043(5) -0.0083(6)
Cu2 0.0491(10) 0.0452(9) 0.0441(9) -0.0208(8) -0.0122(7) 0.0028(7)
Cu4 0.0453(10) 0.0557(10) 0.0413(9) -0.0221(8) -0.0014(7) 0.0006(8)
Cu3 0.0656(11) 0.0436(9) 0.0493(10) -0.0258(8) -0.0041(8) -0.0028(8)
Cu1 0.0708(12) 0.0477(9) 0.0466(10) -0.0275(8) -0.0062(8) -0.0025(8)
V1 0.0586(15) 0.0401(12) 0.0367(12) -0.0231(10) 0.0052(11) -0.0103(11)
V2 0.0477(14) 0.0428(12) 0.0425(13) -0.0230(11) 0.0055(10) -0.0097(10)
K1 0.0586(19) 0.0529(17) 0.0456(17) -0.0250(15) 0.0017(14) -0.0073(15)
O1W 0.063(6) 0.045(5) 0.042(5) -0.007(4) -0.004(4) 0.000(4)
O2W 0.056(6) 0.042(5) 0.045(5) -0.020(4) -0.001(4) -0.001(4)
O3W 0.074(6) 0.037(5) 0.028(5) 0.000(4) -0.013(4) 0.008(4)
O1 0.081(8) 0.072(7) 0.054(6) -0.027(5) 0.006(5) 0.017(6)
O2 0.056(6) 0.058(5) 0.046(5) -0.031(5) -0.007(4) 0.000(4)
O3 0.046(5) 0.063(6) 0.052(5) -0.035(5) -0.008(4) 0.004(4)
O4 0.043(5) 0.052(5) 0.043(5) -0.030(4) 0.001(4) 0.000(4)
O5 0.080(7) 0.049(5) 0.064(6) -0.033(5) -0.011(5) -0.009(5)
O6 0.055(5) 0.030(4) 0.049(5) -0.023(4) -0.011(4) -0.002(4)
O7 0.069(6) 0.043(5) 0.052(6) -0.023(4) -0.004(5) -0.002(4)
O8 0.051(5) 0.042(5) 0.052(5) -0.022(4) 0.000(4) -0.011(4)
O9 0.057(6) 0.043(5) 0.048(5) -0.023(4) 0.003(4) 0.002(4)
O10 0.056(6) 0.046(5) 0.033(5) -0.016(4) 0.006(4) -0.011(4)
O11 0.040(5) 0.046(5) 0.040(5) -0.026(4) 0.001(4) -0.006(4)
O12 0.055(6) 0.051(5) 0.060(6) -0.024(5) -0.013(5) -0.007(4)
O13 0.057(6) 0.054(5) 0.060(6) -0.023(5) -0.003(5) -0.003(5)
O14 0.047(5) 0.052(5) 0.041(5) -0.028(4) 0.002(4) -0.008(4)
O15 0.053(5) 0.044(5) 0.038(5) -0.016(4) 0.005(4) -0.003(4)
O16 0.046(5) 0.045(5) 0.052(5) -0.027(4) -0.013(4) 0.007(4)
O17 0.049(5) 0.045(5) 0.049(5) -0.028(4) -0.011(4) -0.002(4)
O18 0.042(5) 0.054(5) 0.048(5) -0.022(4) -0.011(4) 0.003(4)
O19 0.050(5) 0.035(4) 0.028(4) -0.012(4) -0.001(4) 0.003(4)
O20 0.068(6) 0.041(5) 0.037(5) -0.020(4) -0.014(4) 0.001(4)
O21 0.054(5) 0.039(4) 0.037(5) -0.019(4) -0.004(4) 0.012(4)
O22 0.047(5) 0.038(4) 0.041(5) -0.017(4) -0.010(4) -0.003(4)
O23 0.065(6) 0.054(5) 0.038(5) -0.019(4) -0.007(4) -0.017(5)
O24 0.052(5) 0.044(5) 0.039(5) -0.020(4) -0.012(4) 0.002(4)
O25 0.043(5) 0.063(5) 0.041(5) -0.019(4) -0.011(4) -0.013(4)
O26 0.051(5) 0.047(5) 0.039(5) -0.020(4) 0.001(4) 0.001(4)
O27 0.041(5) 0.049(5) 0.040(5) -0.017(4) -0.001(4) 0.003(4)
O28 0.053(6) 0.062(6) 0.054(6) -0.016(5) -0.013(5) 0.022(5)
O29 0.043(5) 0.067(6) 0.048(5) -0.020(5) -0.005(4) -0.017(4)
O30 0.066(7) 0.085(7) 0.056(6) -0.033(6) -0.023(5) -0.004(5)
O31 0.057(6) 0.051(5) 0.034(5) -0.015(4) -0.004(4) -0.007(4)
O32 0.038(5) 0.053(5) 0.036(5) -0.018(4) 0.006(4) -0.010(4)
O33 0.042(5) 0.050(5) 0.037(5) -0.016(4) -0.009(4) 0.001(4)
O34 0.063(6) 0.071(6) 0.045(5) -0.037(5) -0.010(4) 0.001(5)
O35 0.065(6) 0.056(5) 0.030(5) -0.016(4) -0.012(4) 0.005(5)
O36 0.093(8) 0.042(5) 0.066(7) -0.015(5) -0.039(6) 0.007(5)
O37 0.048(5) 0.052(5) 0.043(5) -0.012(4) -0.012(4) -0.003(4)
N1 0.094(11) 0.054(7) 0.048(7) -0.040(6) -0.007(7) -0.006(7)
N3 0.040(6) 0.043(6) 0.052(7) -0.023(5) -0.012(5) 0.001(5)
N4 0.066(8) 0.056(7) 0.068(8) -0.042(6) -0.037(6) 0.024(6)
N5 0.114(12) 0.062(8) 0.044(7) -0.019(7) -0.017(7) -0.006(8)
C21 0.140(19) 0.097(14) 0.090(14) -0.041(12) -0.037(13) -0.040(13)
C22 0.19(2) 0.097(15) 0.14(2) -0.054(15) -0.088(18) -0.018(16)
C23 0.175(18) 0.095(14) 0.124(18) -0.072(14) -0.065(17) 0.007(15)
C24 0.128(10) 0.081(8) 0.083(9) -0.051(7) -0.022(7) 0.000(7)
C25 0.137(18) 0.075(11) 0.049(10) -0.043(9) 0.009(10) -0.016(12)
N6 0.086(10) 0.053(8) 0.054(8) -0.031(6) 0.012(7) -0.003(7)
N7 0.045(7) 0.042(6) 0.043(6) -0.016(5) -0.007(5) 0.010(5)
N8 0.049(7) 0.062(7) 0.042(7) -0.024(6) 0.002(6) 0.012(6)
N9 0.068(8) 0.064(7) 0.043(7) -0.013(6) -0.006(6) -0.043(7)
N10 0.086(10) 0.085(10) 0.060(9) -0.018(8) 0.028(7) -0.003(9)
N11 0.078(10) 0.074(9) 0.106(13) -0.017(9) -0.021(9) -0.026(8)
C1 0.060(11) 0.082(11) 0.074(11) -0.040(10) 0.008(9) -0.003(9)
C2 0.100(14) 0.078(11) 0.074(12) -0.045(10) -0.003(10) 0.007(10)
C3 0.105(10) 0.092(9) 0.092(9) -0.051(8) -0.009(7) 0.010(8)
C4 0.117(15) 0.090(12) 0.042(9) -0.040(9) -0.001(9) -0.033(11)
C5 0.086(12) 0.055(9) 0.065(10) -0.036(9) -0.009(9) 0.011(9)
C8 0.133(18) 0.25(3) 0.18(2) -0.18(2) -0.039(18) -0.005(18)
C7 0.122(15) 0.142(19) 0.123(17) -0.086(16) -0.022(15) -0.032(14)
C6 0.138(17) 0.063(10) 0.042(9) -0.023(8) -0.024(10) -0.019(11)
N2 0.086(11) 0.091(10) 0.057(8) -0.028(8) -0.015(7) -0.011(8)
C10 0.091(14) 0.138(16) 0.076(12) -0.062(12) -0.037(11) -0.013(13)
C9 0.14(2) 0.17(2) 0.18(3) -0.13(2) -0.082(19) 0.030(18)
C11 0.072(10) 0.042(8) 0.055(9) -0.025(7) -0.020(7) -0.003(7)
C12 0.094(12) 0.034(7) 0.079(11) -0.035(8) -0.026(10) 0.024(8)
C13 0.071(11) 0.046(8) 0.058(10) -0.008(8) -0.014(8) 0.015(8)
C14 0.055(9) 0.065(9) 0.043(8) -0.025(7) -0.015(7) 0.009(7)
C15 0.040(8) 0.036(7) 0.066(9) -0.021(7) -0.013(7) -0.008(6)
C16 0.057(9) 0.051(8) 0.060(10) -0.021(8) -0.009(7) -0.003(7)
C17 0.121(16) 0.060(10) 0.077(12) -0.025(9) -0.052(11) 0.016(10)
C18 0.091(13) 0.104(13) 0.104(14) -0.070(12) -0.046(11) 0.022(11)
C19 0.131(18) 0.101(14) 0.17(2) -0.092(15) -0.094(17) 0.061(13)
C20 0.074(11) 0.070(10) 0.104(13) -0.055(10) -0.056(10) 0.028(8)
C26 0.093(13) 0.053(9) 0.054(9) -0.035(8) -0.007(9) 0.015(9)
C27 0.104(16) 0.087(13) 0.130(18) -0.065(13) -0.013(14) 0.025(13)
C28 0.088(15) 0.074(12) 0.128(18) -0.052(12) 0.006(13) 0.025(11)
C29 0.092(14) 0.081(12) 0.108(15) -0.049(12) -0.018(11) 0.011(11)
C30 0.090(14) 0.036(8) 0.087(13) -0.018(8) -0.010(11) 0.013(9)
C31 0.062(9) 0.063(9) 0.025(7) -0.019(7) -0.003(6) 0.008(7)
C32 0.057(10) 0.081(10) 0.047(8) -0.038(8) -0.013(7) 0.020(8)
C33 0.085(12) 0.049(8) 0.061(10) -0.029(8) -0.017(9) 0.003(8)
C34 0.059(10) 0.060(9) 0.046(8) -0.030(7) 0.003(7) 0.013(7)
C35 0.053(9) 0.036(7) 0.046(8) -0.008(6) -0.001(7) 0.011(6)
C36 0.067(10) 0.042(8) 0.049(9) -0.019(7) 0.001(8) 0.014(7)
C37 0.053(10) 0.078(11) 0.077(11) -0.042(9) 0.015(9) -0.009(8)
C38 0.046(10) 0.110(14) 0.082(12) -0.050(11) 0.000(9) -0.009(9)
C39 0.041(9) 0.105(13) 0.102(14) -0.063(11) -0.014(9) -0.003(9)
C40 0.061(11) 0.082(11) 0.049(9) -0.018(8) -0.003(8) 0.012(9)
C41 0.099(14) 0.108(14) 0.039(10) -0.032(10) -0.010(9) 0.002(12)
N12 0.121(8) 0.039(5) 0.048(6) -0.018(5) 0.028(6) -0.011(6)
O4W 0.065(7) 0.186(11) 0.088(8) -0.055(8) -0.029(6) -0.006(7)
O5W 0.158(13) 0.090(9) 0.162(14) -0.068(9) -0.081(11) 0.036(9)
N13 0.102(12) 0.097(10) 0.084(11) -0.036(9) -0.022(8) -0.044(9)
N14 0.115(14) 0.125(14) 0.122(14) -0.056(12) -0.048(11) -0.024(11)
C42 0.111(10) 0.099(9) 0.099(10) -0.052(8) -0.030(8) 0.002(8)

loop_
_atom_type_symbol
_atom_type_description
_atom_type_scat_dispersion_real
_atom_type_scat_dispersion_imag
_atom_type_scat_source
C C 0.0033 0.0016 'International Tables Vol C Tables 4.2.6.8 and 6.1.1.4'
H H 0.0000 0.0000 'International Tables Vol C Tables 4.2.6.8 and 6.1.1.4'
Cu Cu 0.3201 1.2651 'International Tables Vol C Tables 4.2.6.8 and 6.1.1.4'
K K 0.2009 0.2494 'International Tables Vol C Tables 4.2.6.8 and 6.1.1.4'
N N 0.0061 0.0033 'International Tables Vol C Tables 4.2.6.8 and 6.1.1.4'
Nb Nb -2.0727 0.6215 'International Tables Vol C Tables 4.2.6.8 and 6.1.1.4'
O O 0.0106 0.0060 'International Tables Vol C Tables 4.2.6.8 and 6.1.1.4'
Te Te -0.5308 1.6751 'International Tables Vol C Tables 4.2.6.8 and 6.1.1.4'
V V 0.3005 0.5294 'International Tables Vol C Tables 4.2.6.8 and 6.1.1.4'

loop_
_geom_angle_atom_site_label_1
_geom_angle_atom_site_label_2
_geom_angle_atom_site_label_3
_geom_angle
_geom_angle_site_symmetry_1
_geom_angle_site_symmetry_3
_geom_angle_publ_flag
O19 Te1 O21 96.6(3) . . ?
O20 Te1 O19 95.8(4) . . ?
O20 Te1 O21 95.4(3) . . ?
O17 Nb1 O19 77.4(3) . . ?
O18 Nb1 O17 81.6(3) . . ?
O18 Nb1 O19 75.6(3) . . ?
O22 Nb1 O17 84.8(3) . . ?
O22 Nb1 O18 159.0(3) . . ?
O22 Nb1 O19 85.9(3) . . ?
O22 Nb1 O25 93.9(3) . . ?
O25 Nb1 O17 151.6(3) . . ?
O25 Nb1 O18 90.6(3) . . ?
O25 Nb1 O19 74.3(3) . . ?
O36 Nb1 O17 102.5(4) . . ?
O36 Nb1 O18 99.0(4) . . ?
O36 Nb1 O19 174.6(4) . . ?
O36 Nb1 O22 99.5(4) . . ?
O36 Nb1 O25 105.7(4) . . ?
O3 Nb2 O20 78.1(3) . . ?
O5 Nb2 O3 102.9(4) . . ?
O5 Nb2 O6 97.2(4) . . ?
O5 Nb2 O20 171.6(3) . . ?
O5 Nb2 O22 101.8(4) . . ?
O5 Nb2 O23 103.5(4) . . ?
O6 Nb2 O3 82.1(3) . . ?
O6 Nb2 O20 74.6(3) . . ?
O22 Nb2 O3 82.8(3) . . ?
O22 Nb2 O6 157.9(3) . . ?
O22 Nb2 O20 86.6(3) . . ?
O23 Nb2 O3 153.3(3) . . ?
O23 Nb2 O6 91.0(3) . . ?
O23 Nb2 O20 75.2(3) . . ?
O23 Nb2 O22 95.4(3) . . ?
O6 Nb3 K1 147.9(2) . 2_667 ?
O6 Nb3 O20 75.6(3) . . ?
O7 Nb3 K1 51.1(3) . 2_667 ?
O7 Nb3 O6 99.5(3) . . ?
O7 Nb3 O8 103.8(4) . . ?
O7 Nb3 O9 100.2(4) . . ?
O7 Nb3 O20 171.9(4) . . ?
O7 Nb3 O24 100.4(4) . . ?
O8 Nb3 K1 93.5(2) . 2_667 ?
O8 Nb3 O6 80.3(3) . . ?
O8 Nb3 O20 82.0(3) . . ?
O9 Nb3 K1 49.3(2) . 2_667 ?
O9 Nb3 O6 157.7(3) . . ?
O9 Nb3 O8 85.1(3) . . ?
O9 Nb3 O20 85.8(3) . . ?
O20 Nb3 K1 135.08(19) . 2_667 ?
O24 Nb3 K1 105.7(2) . 2_667 ?
O24 Nb3 O6 90.8(3) . . ?
O24 Nb3 O8 155.3(3) . . ?
O24 Nb3 O9 95.6(3) . . ?
O24 Nb3 O20 73.5(3) . . ?
O9 Nb4 K1 50.4(2) . 2_667 ?
O9 Nb4 O11 156.6(3) . . ?
O9 Nb4 O14 87.6(3) . . ?
O9 Nb4 O21 86.0(3) . . ?
O9 Nb4 O26 97.2(4) . . ?
O10 Nb4 K1 50.8(3) . 2_667 ?
O10 Nb4 O9 101.2(4) . . ?
O10 Nb4 O11 100.0(3) . . ?
O10 Nb4 O14 102.4(4) . . ?
O10 Nb4 O21 171.0(3) . . ?
O10 Nb4 O26 100.6(4) . . ?
O11 Nb4 K1 148.4(2) . 2_667 ?
O11 Nb4 O21 74.0(3) . . ?
O14 Nb4 K1 94.9(2) . 2_667 ?
O14 Nb4 O11 78.3(3) . . ?
O14 Nb4 O21 83.2(3) . . ?
O21 Nb4 K1 136.4(2) . 2_667 ?
O26 Nb4 K1 107.1(2) . 2_667 ?
O26 Nb4 O11 88.5(3) . . ?
O26 Nb4 O14 155.1(3) . . ?
O26 Nb4 O21 72.8(3) . . ?
O4 Nb5 Cu4 39.3(2) . . ?
O4 Nb5 O11 157.0(3) . . ?
O4 Nb5 O15 85.8(3) . . ?
O4 Nb5 O21 83.6(3) . . ?
O11 Nb5 Cu4 141.5(2) . . ?
O11 Nb5 O15 83.8(3) . . ?
O11 Nb5 O21 74.3(3) . . ?
O15 Nb5 Cu4 124.4(2) . . ?
O15 Nb5 O21 79.8(3) . . ?
O21 Nb5 Cu4 84.77(19) . . ?
O27 Nb5 Cu4 51.4(2) . . ?
O27 Nb5 O4 89.4(3) . . ?
O27 Nb5 O11 91.7(3) . . ?
O27 Nb5 O15 155.6(3) . . ?
O27 Nb5 O21 75.8(3) . . ?
O34 Nb5 Cu4 102.3(3) . . ?
O34 Nb5 O4 104.4(4) . . ?
O34 Nb5 O11 97.6(4) . . ?
O34 Nb5 O15 99.1(4) . . ?
O34 Nb5 O21 171.9(3) . . ?
O34 Nb5 O27 105.3(4) . . ?
O4 Nb6 Cu4 39.2(2) . . ?
O4 Nb6 O16 83.7(3) . . ?
O4 Nb6 O19 80.7(3) . . ?
O16 Nb6 Cu4 121.9(2) . . ?
O16 Nb6 O19 78.3(3) . . ?
O18 Nb6 Cu4 141.0(2) . . ?
O18 Nb6 O4 155.6(3) . . ?
O18 Nb6 O16 84.5(3) . . ?
O18 Nb6 O19 76.0(3) . . ?
O19 Nb6 Cu4 81.79(18) . . ?
O32 Nb6 Cu4 48.3(2) . . ?
O32 Nb6 O4 86.3(3) . . ?
O32 Nb6 O16 152.9(3) . . ?
O32 Nb6 O18 94.7(3) . . ?
O32 Nb6 O19 75.3(3) . . ?
O35 Nb6 Cu4 99.7(3) . . ?
O35 Nb6 O4 102.6(3) . . ?
O35 Nb6 O16 103.5(4) . . ?
O35 Nb6 O18 100.9(4) . . ?
O35 Nb6 O19 176.4(3) . . ?
O35 Nb6 O32 103.2(4) . . ?
O26 Nb7 O21 72.5(3) . . ?
O26 Nb7 O27 88.5(3) . . ?
O26 Nb7 O33 154.6(3) . . ?
O27 Nb7 O21 74.7(3) . . ?
O27 Nb7 O33 82.1(3) . . ?
O28 Nb7 O21 170.4(4) . . ?
O28 Nb7 O26 101.3(4) . . ?
O28 Nb7 O27 98.2(4) . . ?
O28 Nb7 O33 103.4(4) . . ?
O28 Nb7 O37 102.0(4) . . ?
O33 Nb7 O21 82.3(3) . . ?
O37 Nb7 O21 85.6(3) . . ?
O37 Nb7 O26 91.2(3) . . ?
O37 Nb7 O27 159.4(3) . . ?
O37 Nb7 O33 89.6(3) . . ?
O23 Nb8 O20 74.1(3) . . ?
O24 Nb8 O20 72.5(3) . . ?
O24 Nb8 O23 88.3(3) . . ?
O30 Nb8 O20 169.7(4) . . ?
O30 Nb8 O23 99.6(4) . . ?
O30 Nb8 O24 99.5(4) . . ?
O30 Nb8 O31 102.4(4) . . ?
O30 Nb8 O37 100.7(4) . . ?
O31 Nb8 O20 85.7(3) . . ?
O31 Nb8 O23 88.2(3) . . ?
O31 Nb8 O24 158.1(3) . . ?
O37 Nb8 O20 85.9(3) . . ?
O37 Nb8 O23 159.6(3) . . ?
O37 Nb8 O24 89.5(3) . . ?
O37 Nb8 O31 86.3(3) . . ?
O19 Nb9 Cu4 82.16(19) . . ?
O25 Nb9 Cu4 131.0(2) . . ?
O25 Nb9 O19 74.7(3) . . ?
O25 Nb9 O32 84.6(3) . . ?
O29 Nb9 Cu4 96.1(3) . . ?
O29 Nb9 O19 171.3(3) . . ?
O29 Nb9 O25 100.5(4) . . ?
O29 Nb9 O31 101.2(4) . . ?
O29 Nb9 O32 97.8(3) . . ?
O29 Nb9 O33 101.1(4) . . ?
O31 Nb9 Cu4 128.7(2) . . ?
O31 Nb9 O19 86.4(3) . . ?
O31 Nb9 O25 92.6(3) . . ?
O31 Nb9 O32 161.0(3) . . ?
O31 Nb9 O33 92.6(3) . . ?
O32 Nb9 Cu4 47.4(2) . . ?
O32 Nb9 O19 74.7(3) . . ?
O33 Nb9 Cu4 36.5(2) . . ?
O33 Nb9 O19 82.7(3) . . ?
O33 Nb9 O25 156.4(3) . . ?
O33 Nb9 O32 83.1(3) . . ?
O16 Cu2 O1W 98.0(3) . . ?
O16 Cu2 N3 171.2(4) . . ?
O16 Cu2 N4 92.3(4) . . ?
O17 Cu2 O1W 98.9(3) . . ?
O17 Cu2 O16 92.5(3) . . ?
O17 Cu2 N3 92.1(4) . . ?
O17 Cu2 N4 169.0(4) . . ?
N3 Cu2 O1W 88.7(4) . . ?
N3 Cu2 N4 81.9(4) . . ?
N4 Cu2 O1W 90.2(4) . . ?
Nb5 Cu4 Nb6 77.09(5) . . ?
Nb5 Cu4 Nb9 107.44(5) . . ?
Nb6 Cu4 Nb9 65.49(4) . . ?
O4 Cu4 Nb5 38.2(2) . . ?
O4 Cu4 Nb6 39.4(2) . . ?
O4 Cu4 Nb9 89.9(2) . . ?
O4 Cu4 O32 75.9(3) . . ?
O32 Cu4 Nb5 111.33(19) . . ?
O32 Cu4 Nb6 37.54(19) . . ?
O32 Cu4 Nb9 40.7(2) . . ?
O33 Cu4 Nb5 88.6(2) . . ?
O33 Cu4 Nb6 90.2(2) . . ?
O33 Cu4 Nb9 36.5(2) . . ?
O33 Cu4 O4 93.8(3) . . ?
O33 Cu4 O32 76.5(3) . . ?
N7 Cu4 Nb5 97.7(3) . . ?
N7 Cu4 Nb6 94.5(3) . . ?
N7 Cu4 Nb9 142.3(3) . . ?
N7 Cu4 O4 93.2(4) . . ?
N7 Cu4 O32 104.2(3) . . ?
N7 Cu4 O33 172.8(4) . . ?
N8 Cu4 Nb5 144.5(3) . . ?
N8 Cu4 Nb6 138.4(3) . . ?
N8 Cu4 Nb9 93.2(3) . . ?
N8 Cu4 O4 173.9(4) . . ?
N8 Cu4 O32 103.2(4) . . ?
N8 Cu4 O33 91.8(4) . . ?
N8 Cu4 N7 81.1(5) . . ?
O2W Cu3 V2 88.8(2) . . ?
O11 Cu3 V2 59.4(2) . . ?
O11 Cu3 O2W 99.3(3) . . ?
O11 Cu3 N5 162.3(4) . . ?
O11 Cu3 N6 93.0(5) . . ?
O12 Cu3 V2 30.7(2) . . ?
O12 Cu3 O2W 82.9(3) . . ?
O12 Cu3 O11 90.1(3) . . ?
O12 Cu3 N5 95.1(4) . . ?
O12 Cu3 N6 174.1(5) . . ?
N5 Cu3 V2 124.2(4) . . ?
N5 Cu3 O2W 98.1(3) . . ?
N5 Cu3 N6 80.5(6) . . ?
N6 Cu3 V2 152.0(4) . . ?
N6 Cu3 O2W 101.4(4) . . ?
O2W Cu1 V1 90.5(2) 2_667 . ?
O2 Cu1 V1 29.7(2) . . ?
O2 Cu1 O2W 84.0(3) . 2_667 ?
O2 Cu1 O6 91.7(3) . . ?
O2 Cu1 N1 92.4(5) . . ?
O2 Cu1 N2 172.3(4) . . ?
O6 Cu1 V1 61.9(2) . . ?
O6 Cu1 O2W 102.5(3) . 2_667 ?
O6 Cu1 N1 166.5(4) . . ?
N1 Cu1 V1 121.3(4) . . ?
N1 Cu1 O2W 90.8(4) . 2_667 ?
N2 Cu1 V1 155.4(4) . . ?
N2 Cu1 O2W 100.0(4) . 2_667 ?
N2 Cu1 O6 93.9(4) . . ?
N2 Cu1 N1 81.0(5) . . ?
Cu1 V1 K1 120.99(9) . . ?
O1 V1 Cu1 145.5(4) . . ?
O1 V1 K1 61.7(4) . . ?
O1 V1 O2 111.3(5) . . ?
O1 V1 O3 109.7(5) . . ?
O1 V1 O8 108.4(5) . . ?
O2 V1 Cu1 34.3(3) . . ?
O2 V1 K1 115.0(3) . . ?
O2 V1 O3 109.0(4) . . ?
O2 V1 O8 112.5(4) . . ?
O3 V1 Cu1 91.2(3) . . ?
O3 V1 K1 135.2(3) . . ?
O3 V1 O8 105.8(4) . . ?
O8 V1 Cu1 90.9(3) . . ?
O8 V1 K1 49.4(3) . . ?
Cu3 V2 K1 122.93(9) . . ?
O12 V2 Cu3 35.4(3) . . ?
O12 V2 K1 116.2(3) . . ?
O12 V2 O14 114.6(4) . . ?
O12 V2 O15 110.0(4) . . ?
O13 V2 Cu3 143.3(3) . . ?
O13 V2 K1 60.2(3) . . ?
O13 V2 O12 108.1(4) . . ?
O13 V2 O14 106.0(4) . . ?
O13 V2 O15 109.1(4) . . ?
O14 V2 Cu3 93.4(3) . . ?
O14 V2 K1 47.4(3) . . ?
O14 V2 O15 108.9(4) . . ?
O15 V2 Cu3 92.8(3) . . ?
O15 V2 K1 133.7(3) . . ?
Nb3 K1 K1 63.57(7) 2_667 2_667 ?
Nb4 K1 Nb3 62.67(5) 2_667 2_667 ?
Nb4 K1 K1 62.96(7) 2_667 2_667 ?
V1 K1 Nb3 155.77(11) . 2_667 ?
V1 K1 Nb4 96.83(8) . 2_667 ?
V1 K1 V2 99.80(8) . . ?
V1 K1 K1 96.45(10) . 2_667 ?
V2 K1 Nb3 96.00(8) . 2_667 ?
V2 K1 Nb4 154.48(10) . 2_667 ?
V2 K1 K1 95.89(10) . 2_667 ?
O1 K1 Nb3 166.4(2) . 2_667 ?
O1 K1 Nb4 107.2(2) . 2_667 ?
O1 K1 V1 25.1(2) . . ?
O1 K1 V2 95.87(19) . . ?
O1 K1 K1 121.6(2) . 2_667 ?
O7 K1 Nb3 27.72(17) 2_667 2_667 ?
O7 K1 Nb4 90.38(18) 2_667 2_667 ?
O7 K1 V1 164.9(2) 2_667 . ?
O7 K1 V2 69.30(18) 2_667 . ?
O7 K1 K1 75.0(2) 2_667 2_667 ?
O7 K1 O1 159.8(3) 2_667 . ?
O7 K1 O13 78.4(2) 2_667 . ?
O8 K1 Nb3 131.7(2) . 2_667 ?
O8 K1 Nb4 93.0(2) . 2_667 ?
O8 K1 V1 30.22(18) . . ?
O8 K1 V2 91.70(19) . . ?
O8 K1 K1 68.25(19) . 2_667 ?
O8 K1 O1 54.4(3) . . ?
O8 K1 O7 136.5(3) . 2_667 ?
O8 K1 O9 116.8(3) . 2_667 ?
O8 K1 O10 72.9(2) . 2_667 ?
O8 K1 O13 102.8(3) . . ?
O9 K1 Nb3 31.26(16) 2_667 2_667 ?
O9 K1 Nb4 31.58(17) 2_667 2_667 ?
O9 K1 V1 127.9(2) 2_667 . ?
O9 K1 V2 126.70(18) 2_667 . ?
O9 K1 K1 60.66(19) 2_667 2_667 ?
O9 K1 O1 137.4(3) 2_667 . ?
O9 K1 O7 58.9(2) 2_667 2_667 ?
O9 K1 O10 59.7(2) 2_667 2_667 ?
O9 K1 O13 135.3(3) 2_667 . ?
O10 K1 Nb3 90.89(16) 2_667 2_667 ?
O10 K1 Nb4 28.23(15) 2_667 2_667 ?
O10 K1 V1 69.43(16) 2_667 . ?
O10 K1 V2 163.8(2) 2_667 . ?
O10 K1 K1 74.11(19) 2_667 2_667 ?
O10 K1 O1 79.4(2) 2_667 . ?
O10 K1 O7 118.6(2) 2_667 2_667 ?
O10 K1 O13 159.8(3) 2_667 . ?
O13 K1 Nb3 105.69(18) . 2_667 ?
O13 K1 Nb4 164.17(19) . 2_667 ?
O13 K1 V1 96.71(18) . . ?
O13 K1 V2 27.54(17) . . ?
O13 K1 K1 123.4(2) . 2_667 ?
O13 K1 O1 82.3(3) . . ?
O14 K1 Nb3 92.48(18) . 2_667 ?
O14 K1 Nb4 131.5(2) . 2_667 ?
O14 K1 V1 92.50(18) . . ?
O14 K1 V2 29.03(18) . . ?
O14 K1 K1 68.71(19) . 2_667 ?
O14 K1 O1 101.1(3) . . ?
O14 K1 O7 72.9(2) . 2_667 ?
O14 K1 O8 72.6(3) . . ?
O14 K1 O9 116.1(3) . 2_667 ?
O14 K1 O10 136.3(3) . 2_667 ?
O14 K1 O13 55.9(3) . . ?
Cu3 O2W Cu1 144.8(4) . 2_667 ?
V1 O1 K1 93.2(4) . . ?
V1 O2 Cu1 116.0(5) . . ?
V1 O3 Nb2 119.8(4) . . ?
Nb5 O4 Nb6 153.5(4) . . ?
Nb5 O4 Cu4 102.5(4) . . ?
Cu4 O4 Nb6 101.4(3) . . ?
Nb3 O6 Nb2 116.4(4) . . ?
Cu1 O6 Nb2 114.9(3) . . ?
Cu1 O6 Nb3 126.5(4) . . ?
Nb3 O7 K1 101.2(4) . 2_667 ?
Nb3 O8 K1 134.2(4) . . ?
V1 O8 Nb3 123.8(4) . . ?
V1 O8 K1 100.4(4) . . ?
Nb3 O9 K1 99.4(3) . 2_667 ?
Nb4 O9 Nb3 160.9(5) . . ?
Nb4 O9 K1 98.0(3) . 2_667 ?
Nb4 O10 K1 100.9(3) . 2_667 ?
Nb5 O11 Nb4 118.1(4) . . ?
Cu3 O11 Nb4 128.2(4) . . ?
Cu3 O11 Nb5 112.4(4) . . ?
V2 O12 Cu3 113.9(5) . . ?
V2 O13 K1 92.2(4) . . ?
Nb4 O14 K1 132.6(4) . . ?
V2 O14 Nb4 122.8(4) . . ?
V2 O14 K1 103.5(4) . . ?
V2 O15 Nb5 114.9(4) . . ?
Cu2 O16 Nb6 124.4(4) . . ?
Cu2 O17 Nb1 128.7(4) . . ?
Nb6 O18 Nb1 118.5(4) . . ?
Te1 O19 Nb1 117.4(3) . . ?
Te1 O19 Nb6 118.5(4) . . ?
Te1 O19 Nb9 135.9(4) . . ?
Nb1 O19 Nb6 89.2(2) . . ?
Nb9 O19 Nb1 91.9(3) . . ?
Nb9 O19 Nb6 92.2(3) . . ?
Te1 O20 Nb2 118.5(4) . . ?
Te1 O20 Nb3 118.9(4) . . ?
Te1 O20 Nb8 134.1(4) . . ?
Nb3 O20 Nb2 93.1(3) . . ?
Nb3 O20 Nb8 92.3(3) . . ?
Nb8 O20 Nb2 89.9(3) . . ?
Te1 O21 Nb4 118.4(4) . . ?
Te1 O21 Nb5 117.9(4) . . ?
Te1 O21 Nb7 134.6(4) . . ?
Nb4 O21 Nb5 93.4(3) . . ?
Nb7 O21 Nb4 92.3(3) . . ?
Nb7 O21 Nb5 90.4(3) . . ?
Nb1 O22 Nb2 156.8(4) . . ?
Nb2 O23 Nb8 120.7(4) . . ?
Nb3 O24 Nb8 121.7(4) . . ?
Nb1 O25 Nb9 119.1(4) . . ?
Nb4 O26 Nb7 122.4(4) . . ?
Nb5 O27 Nb7 119.1(4) . . ?
Nb9 O31 Nb8 150.3(5) . . ?
Nb6 O32 Nb9 117.7(4) . . ?
Nb6 O32 Cu4 94.2(3) . . ?
Nb9 O32 Cu4 91.8(3) . . ?
Nb9 O33 Nb7 142.0(4) . . ?
Cu4 O33 Nb7 108.9(4) . . ?
Cu4 O33 Nb9 106.9(3) . . ?
Nb7 O37 Nb8 152.9(4) . . ?
C1 N1 Cu1 128.5(11) . . ?
C1 N1 C5 116.9(14) . . ?
C5 N1 Cu1 114.5(12) . . ?
C11 N3 Cu2 128.8(9) . . ?
C11 N3 C15 116.3(11) . . ?
C15 N3 Cu2 114.9(8) . . ?
C16 N4 Cu2 115.4(9) . . ?
C20 N4 Cu2 127.2(9) . . ?
C20 N4 C16 117.2(12) . . ?
C21 N5 Cu3 125.1(7) . . ?
C21 N5 C25 120.0 . . ?
C25 N5 Cu3 114.8(7) . . ?
N5 C21 C22 120.0 . . ?
C23 C22 C21 120.0 . . ?
C22 C23 C24 120.0 . . ?
C23 C24 C25 120.0 . . ?
N5 C25 C26 112.7(10) . . ?
C24 C25 N5 120.0 . . ?
C24 C25 C26 127.3(10) . . ?
C26 N6 Cu3 113.5(13) . . ?
C30 N6 Cu3 123.5(11) . . ?
C30 N6 C26 122.8(16) . . ?
C31 N7 Cu4 126.1(8) . . ?
C31 N7 C35 117.6(12) . . ?
C35 N7 Cu4 116.3(10) . . ?
C36 N8 Cu4 113.3(10) . . ?
C40 N8 Cu4 126.5(10) . . ?
C40 N8 C36 120.1(12) . . ?
N1 C1 C2 126.4(18) . . ?
C1 C2 C3 117(2) . . ?
C4 C3 C2 120.1(19) . . ?
C3 C4 C5 116.9(17) . . ?
N1 C5 C4 122.6(16) . . ?
N1 C5 C6 117.0(13) . . ?
C6 C5 C4 120.4(16) . . ?
C7 C8 C9 120.0 . . ?
C8 C7 C6 120.0 . . ?
C7 C6 C5 127.2(10) . . ?
N2 C6 C5 112.8(10) . . ?
N2 C6 C7 120.0 . . ?
C6 N2 Cu1 114.7(7) . . ?
C6 N2 C10 120.0 . . ?
C10 N2 Cu1 125.3(7) . . ?
C9 C10 N2 120.0 . . ?
C10 C9 C8 120.0 . . ?
N3 C11 C12 124.1(13) . . ?
C11 C12 C13 119.3(13) . . ?
C14 C13 C12 119.9(13) . . ?
C13 C14 C15 116.5(13) . . ?
N3 C15 C14 123.8(12) . . ?
N3 C15 C16 114.1(11) . . ?
C14 C15 C16 122.1(12) . . ?
N4 C16 C15 113.3(13) . . ?
N4 C16 C17 125.0(14) . . ?
C17 C16 C15 121.6(14) . . ?
C16 C17 C18 117.5(16) . . ?
C19 C18 C17 117.4(15) . . ?
C20 C19 C18 118.1(16) . . ?
N4 C20 C19 124.5(14) . . ?
N6 C26 C25 118.3(14) . . ?
N6 C26 C27 118.3(18) . . ?
C27 C26 C25 123.2(16) . . ?
C28 C27 C26 120.4(19) . . ?
C27 C28 C29 116.9(19) . . ?
C30 C29 C28 121(2) . . ?
N6 C30 C29 120.5(18) . . ?
N7 C31 C32 120.5(13) . . ?
C31 C32 C33 120.0(14) . . ?
C34 C33 C32 119.0(14) . . ?
C33 C34 C35 119.7(14) . . ?
N7 C35 C36 112.0(13) . . ?
C34 C35 N7 123.0(14) . . ?
C34 C35 C36 124.9(13) . . ?
N8 C36 C35 117.0(13) . . ?
N8 C36 C37 119.6(15) . . ?
C37 C36 C35 123.5(14) . . ?
C38 C37 C36 119.2(15) . . ?
C39 C38 C37 119.5(15) . . ?
C40 C39 C38 119.2(16) . . ?
N8 C40 C39 122.3(15) . . ?
N9 C41 N10 121.6(16) . . ?
N9 C41 N11 120.0(14) . . ?
N11 C41 N10 118.4(18) . . ?
N13 C42 N12 133.5(17) . . ?
N13 C42 N14 119.1(17) . . ?
N14 C42 N12 103.7(17) . . ?

loop_
_geom_bond_atom_site_label_1
_geom_bond_atom_site_label_2
_geom_bond_distance
_geom_bond_site_symmetry_2
_geom_bond_publ_flag
Te1 O19 1.868(7) . ?
Te1 O20 1.869(8) . ?
Te1 O21 1.889(7) . ?
Nb1 O17 2.077(8) . ?
Nb1 O18 2.007(8) . ?
Nb1 O19 2.405(7) . ?
Nb1 O22 1.932(8) . ?
Nb1 O25 1.941(8) . ?
Nb1 O36 1.762(8) . ?
Nb2 O3 2.117(8) . ?
Nb2 O5 1.766(8) . ?
Nb2 O6 2.063(8) . ?
Nb2 O20 2.431(8) . ?
Nb2 O22 1.937(8) . ?
Nb2 O23 1.897(9) . ?
Nb3 K1 3.703(3) 2_667 ?
Nb3 O6 2.056(7) . ?
Nb3 O7 1.756(9) . ?
Nb3 O8 2.050(9) . ?
Nb3 O9 1.948(8) . ?
Nb3 O20 2.392(8) . ?
Nb3 O24 1.945(8) . ?
Nb4 K1 3.656(3) 2_667 ?
Nb4 O9 1.933(8) . ?
Nb4 O10 1.761(7) . ?
Nb4 O11 2.070(8) . ?
Nb4 O14 2.070(8) . ?
Nb4 O21 2.386(7) . ?
Nb4 O26 1.951(8) . ?
Nb5 Cu4 3.1338(19) . ?
Nb5 O4 1.984(8) . ?
Nb5 O11 2.006(7) . ?
Nb5 O15 2.102(8) . ?
Nb5 O21 2.418(8) . ?
Nb5 O27 1.921(8) . ?
Nb5 O34 1.734(8) . ?
Nb6 Cu4 3.153(2) . ?
Nb6 O4 2.041(8) . ?
Nb6 O16 2.096(8) . ?
Nb6 O18 1.944(8) . ?
Nb6 O19 2.434(8) . ?
Nb6 O32 1.927(8) . ?
Nb6 O35 1.759(8) . ?
Nb7 O21 2.386(8) . ?
Nb7 O26 1.974(8) . ?
Nb7 O27 2.032(9) . ?
Nb7 O28 1.753(8) . ?
Nb7 O33 2.047(7) . ?
Nb7 O37 1.930(9) . ?
Nb8 O20 2.391(9) . ?
Nb8 O23 2.021(9) . ?
Nb8 O24 2.005(8) . ?
Nb8 O30 1.768(9) . ?
Nb8 O31 1.952(8) . ?
Nb8 O37 1.948(9) . ?
Nb9 Cu4 3.203(2) . ?
Nb9 O19 2.337(8) . ?
Nb9 O25 2.011(8) . ?
Nb9 O29 1.767(8) . ?
Nb9 O31 1.910(8) . ?
Nb9 O32 2.091(8) . ?
Nb9 O33 1.993(8) . ?
Cu2 O1W 2.306(8) . ?
Cu2 O16 1.963(8) . ?
Cu2 O17 1.946(8) . ?
Cu2 N3 1.981(10) . ?
Cu2 N4 1.983(10) . ?
Cu4 O4 2.034(8) . ?
Cu4 O32 2.361(8) . ?
Cu4 O33 1.993(8) . ?
Cu4 N7 1.991(11) . ?
Cu4 N8 1.985(11) . ?
Cu3 V2 3.060(3) . ?
Cu3 O2W 2.382(8) . ?
Cu3 O11 1.963(8) . ?
Cu3 O12 1.939(9) . ?
Cu3 N5 1.967(8) . ?
Cu3 N6 2.015(14) . ?
Cu1 V1 3.080(3) . ?
Cu1 O2W 2.406(8) 2_667 ?
Cu1 O2 1.929(9) . ?
Cu1 O6 1.947(8) . ?
Cu1 N1 2.010(11) . ?
Cu1 N2 1.945(8) . ?
V1 K1 3.522(3) . ?
V1 O1 1.497(11) . ?
V1 O2 1.699(8) . ?
V1 O3 1.776(8) . ?
V1 O8 1.803(8) . ?
V2 K1 3.523(4) . ?
V2 O12 1.709(8) . ?
V2 O13 1.630(9) . ?
V2 O14 1.758(8) . ?
V2 O15 1.777(8) . ?
K1 K1 4.539(6) 2_667 ?
K1 O1 3.105(10) . ?
K1 O7 2.937(8) 2_667 ?
K1 O8 2.718(8) . ?
K1 O9 2.846(8) 2_667 ?
K1 O10 2.887(8) 2_667 ?
K1 O13 3.060(10) . ?
K1 O14 2.669(8) . ?
N1 C1 1.282(18) . ?
N1 C5 1.283(18) . ?
N3 C11 1.338(15) . ?
N3 C15 1.362(15) . ?
N4 C16 1.355(16) . ?
N4 C20 1.335(16) . ?
N5 C21 1.3900 . ?
N5 C25 1.3900 . ?
C21 C22 1.3900 . ?
C22 C23 1.3900 . ?
C23 C24 1.3900 . ?
C24 C25 1.3900 . ?
C25 C26 1.415(19) . ?
N6 C26 1.305(18) . ?
N6 C30 1.28(2) . ?
N7 C31 1.337(16) . ?
N7 C35 1.351(15) . ?
N8 C36 1.357(16) . ?
N8 C40 1.341(18) . ?
N9 C41 1.284(19) . ?
N10 C41 1.385(18) . ?
N11 C41 1.39(2) . ?
C1 C2 1.35(2) . ?
C2 C3 1.36(2) . ?
C3 C4 1.33(2) . ?
C4 C5 1.43(2) . ?
C5 C6 1.446(18) . ?
C8 C7 1.3900 . ?
C8 C9 1.3900 . ?
C7 C6 1.3900 . ?
C6 N2 1.3900 . ?
N2 C10 1.3900 . ?
C10 C9 1.3900 . ?
C11 C12 1.342(17) . ?
C12 C13 1.40(2) . ?
C13 C14 1.372(19) . ?
C14 C15 1.409(17) . ?
C15 C16 1.502(18) . ?
C16 C17 1.38(2) . ?
C17 C18 1.44(2) . ?
C18 C19 1.44(2) . ?
C19 C20 1.39(2) . ?
C26 C27 1.40(2) . ?
C27 C28 1.36(3) . ?
C28 C29 1.36(2) . ?
C29 C30 1.36(2) . ?
C31 C32 1.357(17) . ?
C32 C33 1.379(19) . ?
C33 C34 1.324(19) . ?
C34 C35 1.335(18) . ?
C35 C36 1.46(2) . ?
C36 C37 1.408(19) . ?
C37 C38 1.39(2) . ?
C38 C39 1.37(2) . ?
C39 C40 1.373(19) . ?
N12 C42 1.43(2) . ?
N13 C42 1.34(2) . ?
N14 C42 1.375(15) . ?

loop_
_smtbx_masks_void_nr
_smtbx_masks_void_average_x
_smtbx_masks_void_average_y
_smtbx_masks_void_average_z
_smtbx_masks_void_volume
_smtbx_masks_void_count_electrons
_smtbx_masks_void_content
1 0.569 -0.556 -0.569 1779.4 392.9 ?
